data_4332871
loop_
_publ_author_name
'Wilson, Richard E.'
'Almond, Philip M.'
'Burns, Peter C.'
'Soderholm, L.'

_publ_section_title
;
 The Structure and Synthesis of Plutonium(III) Chlorides from Aqueous
 Solution
;
_journal_issue 21
_journal_name_full 'Inorganic Chemistry'
_journal_page_first 8483
_journal_page_last 8485
_journal_paper_doi 10.1021/ic060979a
_journal_volume 45
_journal_year 2006
_chemical_formula_moiety 'Cl4 O4 Pu, 4(Cl), 2(O), 5(Cs)'
_chemical_formula_sum 'Cl8 Cs5 O6 Pu'
_chemical_formula_weight 1286.15
_chemical_name_systematic
; 
 ? 
;
_space_group_IT_number 4
_symmetry_cell_setting monoclinic
_symmetry_space_group_name_Hall 'P 2yb'
_symmetry_space_group_name_H-M 'P 1 21 1'
_atom_sites_solution_hydrogens geom
_atom_sites_solution_primary direct
_atom_sites_solution_secondary difmap
_audit_creation_method SHELXL-97
_cell_angle_alpha 90.00
_cell_angle_beta 104.5190(10)
_cell_angle_gamma 90.00
_cell_formula_units_Z 2
_cell_length_a 9.1584(7)
_cell_length_b 9.8828(8)
_cell_length_c 14.2428(12)
_cell_measurement_reflns_used 9294
_cell_measurement_temperature 173(2)
_cell_measurement_theta_max 33.66
_cell_measurement_theta_min 2.30
_cell_volume 1247.96(17)
_computing_cell_refinement 'APEX II, SAINT+ (Bruker, 2004)'
_computing_data_collection 'APEX II (Bruker, 2004)'
_computing_data_reduction 'SAINT+ (Bruker, 2004)'
_computing_molecular_graphics 'SHELXL-97 (Sheldrick, 1997)'
_computing_publication_material 'SHELXCIF-97 (Sheldrick, 1997)'
_computing_structure_refinement 'SHELXL-97 (Sheldrick, 1997)'
_computing_structure_solution 'SHELXS-97 (Sheldrick, 1990)'
_diffrn_ambient_temperature 173(2)
_diffrn_measured_fraction_theta_full 0.957
_diffrn_measured_fraction_theta_max 0.957
_diffrn_measurement_device_type 'Bruker APEX II CCD'
_diffrn_measurement_method '0.3 wide w/exposures'
_diffrn_radiation_monochromator graphite
_diffrn_radiation_source 'fine-focus sealed tube'
_diffrn_radiation_type MoK\a
_diffrn_radiation_wavelength 0.71073
_diffrn_reflns_av_R_equivalents 0.0268
_diffrn_reflns_av_sigmaI/netI 0.0323
_diffrn_reflns_limit_h_max 13
_diffrn_reflns_limit_h_min -14
_diffrn_reflns_limit_k_max 15
_diffrn_reflns_limit_k_min -15
_diffrn_reflns_limit_l_max 21
_diffrn_reflns_limit_l_min -21
_diffrn_reflns_number 22511
_diffrn_reflns_theta_full 33.66
_diffrn_reflns_theta_max 33.66
_diffrn_reflns_theta_min 2.30
_diffrn_standards_number 0
_exptl_absorpt_coefficient_mu 10.693
_exptl_absorpt_correction_T_max '0.554624 ratio min/max'
_exptl_absorpt_correction_T_min '0.554624 ratio min/max'
_exptl_absorpt_correction_type multi-scan
_exptl_absorpt_process_details SADABS
_exptl_crystal_colour blue
_exptl_crystal_density_diffrn 3.423
_exptl_crystal_density_meas ?
_exptl_crystal_density_method 'not measured'
_exptl_crystal_description 'square plate'
_exptl_crystal_F_000 1106
_exptl_crystal_size_max 0.066
_exptl_crystal_size_mid 0.062
_exptl_crystal_size_min 0.003
_refine_diff_density_max 2.840
_refine_diff_density_min -1.887
_refine_diff_density_rms 0.201
_refine_ls_abs_structure_details 'Flack H D (1983), Acta Cryst. A39, 876-881'
_refine_ls_abs_structure_Flack 0.038(9)
_refine_ls_extinction_coef 0.00018(5)
_refine_ls_extinction_expression Fc^*^=kFc[1+0.001xFc^2^\l^3^/sin(2\q)]^-1/4^
_refine_ls_extinction_method SHELXL
_refine_ls_goodness_of_fit_ref 1.046
_refine_ls_hydrogen_treatment mixed
_refine_ls_matrix_type full
_refine_ls_number_parameters 182
_refine_ls_number_reflns 9294
_refine_ls_number_restraints 1
_refine_ls_restrained_S_all 1.046
_refine_ls_R_factor_all 0.0217
_refine_ls_R_factor_gt 0.0211
_refine_ls_shift/su_max 0.005
_refine_ls_shift/su_mean 0.000
_refine_ls_structure_factor_coef Fsqd
_refine_ls_weighting_details 'calc w=1/[\s^2^(Fo^2^)+(0.0274P)^2^+0.3226P] where P=(Fo^2^+2Fc^2^)/3'
_refine_ls_weighting_scheme calc
_refine_ls_wR_factor_gt 0.0542
_refine_ls_wR_factor_ref 0.0543
_reflns_number_gt 9095
_reflns_number_total 9294
_reflns_threshold_expression >2sigma(I)
_cod_data_source_file ic060979asup1.cif
_cod_data_source_block p21
_cod_depositor_comments
;
The following automatic conversions were performed:

'_exptl_crystal_density_meas' value 'not measured' was changed to '?'
- the value is perceived as not measured.

Automatic conversion script
Id: cif_fix_values 3008 2015-01-20 13:52:24Z robertas 
;
_cod_original_sg_symbol_H-M 'P 21'
_cod_database_code 4332871

loop_
_symmetry_equiv_pos_as_xyz
'x, y, z'
'-x, y+1/2, -z'

loop_
_atom_site_label
_atom_site_type_symbol
_atom_site_fract_x
_atom_site_fract_y
_atom_site_fract_z
_atom_site_U_iso_or_equiv
_atom_site_adp_type
_atom_site_occupancy
_atom_site_symmetry_multiplicity
_atom_site_calc_flag
Pu1 Pu 0.742778(12) 0.730701(16) 0.252667(8) 0.01368(3) Uani 1 1 d
Cs1 Cs 0.23962(2) 0.67318(3) 0.257070(16) 0.02446(5) Uani 1 1 d
Cs2 Cs 0.91193(3) 0.66267(3) 0.58077(2) 0.02796(6) Uani 1 1 d
Cs3 Cs 0.55300(3) 0.63163(3) -0.073771(18) 0.02452(5) Uani 1 1 d
Cs4 Cs 0.42636(4) 0.82248(3) -0.44032(2) 0.03163(6) Uani 1 1 d
Cs5 Cs 0.91686(3) 0.29193(3) 0.036332(18) 0.02372(5) Uani 1 1 d
Cl1 Cl 0.88225(11) 0.62596(11) 0.11372(7) 0.02589(18) Uani 1 1 d
Cl2 Cl 0.47243(10) 0.79979(9) 0.11763(7) 0.02034(16) Uani 1 1 d
Cl3 Cl 0.59670(10) 0.67356(11) 0.39697(7) 0.02425(17) Uani 1 1 d
Cl4 Cl 1.00674(10) 0.82445(9) 0.37862(7) 0.02154(16) Uani 1 1 d
Cl5 Cl 0.27456(11) 0.46298(11) 0.06196(8) 0.02673(19) Uani 1 1 d
Cl6 Cl 0.23730(10) 0.74994(10) -0.24821(6) 0.0245(2) Uani 1 1 d
Cl7 Cl 0.22136(12) 0.50528(11) -0.53754(7) 0.0279(2) Uani 1 1 d
Cl8 Cl 1.13283(11) 1.02621(11) 0.16538(8) 0.02692(19) Uani 1 1 d
O1 O 0.8063(3) 0.9294(3) 0.1628(2) 0.0221(5) Uani 1 1 d
O2 O 0.5972(4) 0.5183(3) 0.1940(3) 0.0344(8) Uani 1 1 d
O3 O 0.8857(3) 0.5285(3) 0.3400(2) 0.0286(7) Uani 1 1 d
O4 O 0.6716(3) 0.9562(3) 0.3189(2) 0.0207(5) Uani 1 1 d
O5 O 0.7037(7) 0.7954(6) -0.2530(3) 0.0649(13) Uani 1 1 d
O6 O 0.3768(4) 0.9858(5) -0.6368(2) 0.0424(9) Uani 1 1 d

loop_
_atom_site_aniso_label
_atom_site_aniso_U_11
_atom_site_aniso_U_22
_atom_site_aniso_U_33
_atom_site_aniso_U_23
_atom_site_aniso_U_13
_atom_site_aniso_U_12
Pu1 0.01202(5) 0.01054(5) 0.01703(5) -0.00061(4) 0.00096(4) -0.00016(4)
Cs1 0.01849(10) 0.03532(14) 0.01864(11) -0.00130(9) 0.00292(8) -0.00041(9)
Cs2 0.02534(12) 0.02351(12) 0.02854(12) 0.00254(9) -0.00537(9) -0.00134(9)
Cs3 0.02446(11) 0.01929(11) 0.02681(12) -0.00280(8) 0.00083(9) 0.00249(8)
Cs4 0.04031(15) 0.02956(14) 0.02613(12) 0.00090(10) 0.01039(10) 0.00012(11)
Cs5 0.02259(11) 0.02260(11) 0.02454(11) -0.00021(9) 0.00325(8) 0.00152(9)
Cl1 0.0245(4) 0.0272(4) 0.0249(4) -0.0080(4) 0.0044(3) 0.0040(3)
Cl2 0.0162(3) 0.0176(4) 0.0248(4) 0.0032(3) 0.0007(3) 0.0015(3)
Cl3 0.0196(4) 0.0285(4) 0.0238(4) 0.0054(4) 0.0038(3) -0.0022(4)
Cl4 0.0177(4) 0.0189(4) 0.0261(4) -0.0040(3) 0.0020(3) -0.0017(3)
Cl5 0.0233(4) 0.0251(5) 0.0275(4) -0.0054(3) -0.0017(3) -0.0012(3)
Cl6 0.0257(4) 0.0145(5) 0.0288(4) 0.0002(3) -0.0015(3) -0.0003(3)
Cl7 0.0246(4) 0.0300(5) 0.0255(5) 0.0087(4) -0.0005(3) -0.0011(4)
Cl8 0.0207(4) 0.0305(5) 0.0272(5) 0.0047(4) 0.0016(3) -0.0027(4)
O1 0.0250(13) 0.0205(13) 0.0208(12) 0.0001(10) 0.0058(11) -0.0031(10)
O2 0.0222(14) 0.0148(13) 0.056(2) -0.0045(13) -0.0092(14) -0.0008(11)
O3 0.0232(13) 0.0174(13) 0.0377(17) 0.0007(12) -0.0062(12) 0.0016(11)
O4 0.0206(12) 0.0186(12) 0.0205(12) -0.0010(10) 0.0009(10) -0.0009(10)
O5 0.098(4) 0.052(3) 0.037(2) 0.009(2) 0.004(2) 0.014(3)
O6 0.0285(17) 0.070(3) 0.0265(16) 0.0067(17) 0.0022(13) 0.0154(17)

loop_
_atom_type_symbol
_atom_type_description
_atom_type_scat_dispersion_real
_atom_type_scat_dispersion_imag
_atom_type_scat_source
O O 0.0106 0.0060 'International Tables Vol C Tables 4.2.6.8 and 6.1.1.4'
Cl Cl 0.1484 0.1585 'International Tables Vol C Tables 4.2.6.8 and 6.1.1.4'
Cs Cs -0.3680 2.1192 'International Tables Vol C Tables 4.2.6.8 and 6.1.1.4'
Pu Pu -9.4100 4.3056 'International Tables Vol C Tables 4.2.6.8 and 6.1.1.4'

loop_
_geom_angle_atom_site_label_1
_geom_angle_atom_site_label_2
_geom_angle_atom_site_label_3
_geom_angle
_geom_angle_site_symmetry_1
_geom_angle_site_symmetry_3
O1 Pu1 O2 131.29(11) . .
O1 Pu1 O3 135.61(10) . .
O2 Pu1 O3 70.78(11) . .
O1 Pu1 O4 67.55(10) . .
O2 Pu1 O4 133.20(10) . .
O3 Pu1 O4 130.60(10) . .
O1 Pu1 Cl3 139.33(7) . .
O2 Pu1 Cl3 76.26(10) . .
O3 Pu1 Cl3 76.22(8) . .
O4 Pu1 Cl3 71.98(7) . .
O1 Pu1 Cl4 77.99(7) . .
O2 Pu1 Cl4 142.61(7) . .
O3 Pu1 Cl4 71.83(7) . .
O4 Pu1 Cl4 74.55(6) . .
Cl3 Pu1 Cl4 95.30(3) . .
O1 Pu1 Cl1 73.88(7) . .
O2 Pu1 Cl1 75.82(9) . .
O3 Pu1 Cl1 77.61(8) . .
O4 Pu1 Cl1 141.38(7) . .
Cl3 Pu1 Cl1 146.64(3) . .
Cl4 Pu1 Cl1 95.85(3) . .
O1 Pu1 Cl2 74.70(7) . .
O2 Pu1 Cl2 70.91(7) . .
O3 Pu1 Cl2 141.63(7) . .
O4 Pu1 Cl2 77.26(6) . .
Cl3 Pu1 Cl2 92.90(3) . .
Cl4 Pu1 Cl2 146.47(3) . .
Cl1 Pu1 Cl2 94.91(3) . .
O1 Pu1 Cs1 75.24(7) . 1_655
O2 Pu1 Cs1 110.11(8) . 1_655
O3 Pu1 Cs1 60.39(8) . 1_655
O4 Pu1 Cs1 116.53(6) . 1_655
Cl3 Pu1 Cs1 128.85(2) . 1_655
Cl4 Pu1 Cs1 48.06(2) . 1_655
Cl1 Pu1 Cs1 48.45(2) . 1_655
Cl2 Pu1 Cs1 137.94(2) . 1_655
O1 Pu1 Cs2 125.17(7) . .
O2 Pu1 Cs2 103.39(9) . .
O3 Pu1 Cs2 52.00(8) . .
O4 Pu1 Cs2 78.75(6) . .
Cl3 Pu1 Cs2 47.064(19) . .
Cl4 Pu1 Cs2 51.36(2) . .
Cl1 Pu1 Cs2 124.51(2) . .
Cl2 Pu1 Cs2 138.30(2) . .
Cs1 Pu1 Cs2 83.515(5) 1_655 .
O1 Pu1 Cs3 74.25(6) . .
O2 Pu1 Cs3 57.11(9) . .
O3 Pu1 Cs3 110.04(7) . .
O4 Pu1 Cs3 119.05(6) . .
Cl3 Pu1 Cs3 124.72(2) . .
Cl4 Pu1 Cs3 139.68(2) . .
Cl1 Pu1 Cs3 48.60(2) . .
Cl2 Pu1 Cs3 47.29(2) . .
Cs1 Pu1 Cs3 96.258(5) 1_655 .
Cs2 Pu1 Cs3 159.251(7) . .
O1 Pu1 Cs1 117.53(7) . .
O2 Pu1 Cs1 57.24(8) . .
O3 Pu1 Cs1 106.72(8) . .
O4 Pu1 Cs1 75.98(6) . .
Cl3 Pu1 Cs1 45.861(19) . .
Cl4 Pu1 Cs1 137.24(2) . .
Cl1 Pu1 Cs1 126.20(2) . .
Cl2 Pu1 Cs1 48.287(19) . .
Cs1 Pu1 Cs1 165.767(9) 1_655 .
Cs2 Pu1 Cs1 92.920(6) . .
Cs3 Pu1 Cs1 82.212(5) . .
Cl3 Cs1 Cl7 75.07(2) . 1_556
Cl3 Cs1 Cl4 109.66(2) . 1_455
Cl7 Cs1 Cl4 66.78(3) 1_556 1_455
Cl3 Cs1 Cl1 172.20(3) . 1_455
Cl7 Cs1 Cl1 101.55(3) 1_556 1_455
Cl4 Cs1 Cl1 74.74(2) 1_455 1_455
Cl3 Cs1 Cl2 72.29(2) . .
Cl7 Cs1 Cl2 146.37(2) 1_556 .
Cl4 Cs1 Cl2 132.90(3) 1_455 .
Cl1 Cs1 Cl2 109.77(2) 1_455 .
Cl3 Cs1 O6 63.78(6) . 1_556
Cl7 Cs1 O6 98.49(6) 1_556 1_556
Cl4 Cs1 O6 66.40(6) 1_455 1_556
Cl1 Cs1 O6 123.95(6) 1_455 1_556
Cl2 Cs1 O6 74.17(6) . 1_556
Cl3 Cs1 Cl5 101.46(3) . .
Cl7 Cs1 Cl5 114.91(3) 1_556 .
Cl4 Cs1 Cl5 147.67(2) 1_455 .
Cl1 Cs1 Cl5 73.37(2) 1_455 .
Cl2 Cs1 Cl5 64.93(2) . .
O6 Cs1 Cl5 139.09(6) 1_556 .
Cl3 Cs1 Cl8 109.42(2) . 1_455
Cl7 Cs1 Cl8 133.24(3) 1_556 1_455
Cl4 Cs1 Cl8 68.22(2) 1_455 1_455
Cl1 Cs1 Cl8 78.08(2) 1_455 1_455
Cl2 Cs1 Cl8 67.25(2) . 1_455
O6 Cs1 Cl8 51.05(6) 1_556 1_455
Cl5 Cs1 Cl8 109.71(3) . 1_455
Cl3 Cs1 O5 83.89(9) . 2_645
Cl7 Cs1 O5 64.36(7) 1_556 2_645
Cl4 Cs1 O5 123.21(8) 1_455 2_645
Cl1 Cs1 O5 88.31(9) 1_455 2_645
Cl2 Cs1 O5 103.89(8) . 2_645
O6 Cs1 O5 146.88(10) 1_556 2_645
Cl5 Cs1 O5 50.84(6) . 2_645
Cl8 Cs1 O5 159.40(6) 1_455 2_645
Cl3 Cs1 Cs5 128.384(17) . 2_655
Cl7 Cs1 Cs5 155.084(19) 1_556 2_655
Cl4 Cs1 Cs5 106.247(18) 1_455 2_655
Cl1 Cs1 Cs5 54.045(19) 1_455 2_655
Cl2 Cs1 Cs5 56.104(16) . 2_655
O6 Cs1 Cs5 100.16(6) 1_556 2_655
Cl5 Cs1 Cs5 57.544(18) . 2_655
Cl8 Cs1 Cs5 53.587(17) 1_455 2_655
O5 Cs1 Cs5 105.85(6) 2_645 2_655
Cl3 Cs1 Cs4 49.513(18) . 1_556
Cl7 Cs1 Cs4 54.66(2) 1_556 1_556
Cl4 Cs1 Cs4 60.178(17) 1_455 1_556
Cl1 Cs1 Cs4 134.161(17) 1_455 1_556
Cl2 Cs1 Cs4 106.840(17) . 1_556
O6 Cs1 Cs4 44.69(6) 1_556 1_556
Cl5 Cs1 Cs4 149.393(18) . 1_556
Cl8 Cs1 Cs4 91.826(18) 1_455 1_556
O5 Cs1 Cs4 108.71(6) 2_645 1_556
Cs5 Cs1 Cs4 144.484(11) 2_655 1_556
Cl3 Cs1 Pu1 145.257(18) . 1_455
Cl7 Cs1 Pu1 78.998(18) 1_556 1_455
Cl4 Cs1 Pu1 37.375(15) 1_455 1_455
Cl1 Cs1 Pu1 37.819(16) 1_455 1_455
Cl2 Cs1 Pu1 134.091(16) . 1_455
O6 Cs1 Pu1 98.24(6) 1_556 1_455
Cl5 Cs1 Pu1 110.309(17) . 1_455
Cl8 Cs1 Pu1 73.084(16) 1_455 1_455
O5 Cs1 Pu1 105.26(9) 2_645 1_455
Cs5 Cs1 Pu1 82.090(6) 2_655 1_455
Cs4 Cs1 Pu1 96.380(7) 1_556 1_455
Cl3 Cs2 O6 68.74(6) . 2_645
Cl3 Cs2 Cl4 105.55(3) . 2_746
O6 Cs2 Cl4 67.20(8) 2_645 2_746
Cl3 Cs2 Cl6 163.28(3) . 1_656
O6 Cs2 Cl6 122.89(6) 2_645 1_656
Cl4 Cs2 Cl6 90.68(2) 2_746 1_656
Cl3 Cs2 Cl4 72.27(2) . .
O6 Cs2 Cl4 140.44(6) 2_645 .
Cl4 Cs2 Cl4 118.835(19) 2_746 .
Cl6 Cs2 Cl4 96.62(2) 1_656 .
Cl3 Cs2 Cl7 69.52(2) . 2_655
O6 Cs2 Cl7 105.75(8) 2_645 2_655
Cl4 Cs2 Cl7 172.79(2) 2_746 2_655
Cl6 Cs2 Cl7 94.67(2) 1_656 2_655
Cl4 Cs2 Cl7 65.37(2) . 2_655
Cl3 Cs2 O3 55.80(5) . .
O6 Cs2 O3 99.29(8) 2_645 .
Cl4 Cs2 O3 76.35(5) 2_746 .
Cl6 Cs2 O3 126.81(5) 1_656 .
Cl4 Cs2 O3 51.39(5) . .
Cl7 Cs2 O3 104.07(5) 2_655 .
Cl3 Cs2 O5 90.42(8) . 1_556
O6 Cs2 O5 58.08(12) 2_645 1_556
Cl4 Cs2 O5 111.56(9) 2_746 1_556
Cl6 Cs2 O5 87.20(9) 1_656 1_556
Cl4 Cs2 O5 129.36(9) . 1_556
Cl7 Cs2 O5 63.99(9) 2_655 1_556
O3 Cs2 O5 145.69(10) . 1_556
Cl3 Cs2 Cl7 104.27(2) . 1_656
O6 Cs2 Cl7 125.09(8) 2_645 1_656
Cl4 Cs2 Cl7 62.76(2) 2_746 1_656
Cl6 Cs2 Cl7 79.35(2) 1_656 1_656
Cl4 Cs2 Cl7 59.35(2) . 1_656
Cl7 Cs2 Cl7 123.01(2) 2_655 1_656
O3 Cs2 Cl7 48.63(5) . 1_656
O5 Cs2 Cl7 165.14(8) 1_556 1_656
Cl3 Cs2 Cl8 116.92(2) . 2_746
O6 Cs2 Cl8 49.72(6) 2_645 2_746
Cl4 Cs2 Cl8 65.48(2) 2_746 2_746
Cl6 Cs2 Cl8 73.18(2) 1_656 2_746
Cl4 Cs2 Cl8 169.32(2) . 2_746
Cl7 Cs2 Cl8 111.52(2) 2_655 2_746
O3 Cs2 Cl8 137.57(5) . 2_746
O5 Cs2 Cl8 48.68(8) 1_556 2_746
Cl7 Cs2 Cl8 120.11(2) 1_656 2_746
Cl3 Cs2 Pu1 37.005(16) . .
O6 Cs2 Pu1 103.22(6) 2_645 .
Cl4 Cs2 Pu1 108.482(18) 2_746 .
Cl6 Cs2 Pu1 133.885(18) 1_656 .
Cl4 Cs2 Pu1 37.324(15) . .
Cl7 Cs2 Pu1 71.011(16) 2_655 .
O3 Cs2 Pu1 33.45(5) . .
O5 Cs2 Pu1 120.80(7) 1_556 .
Cl7 Cs2 Pu1 73.689(15) 1_656 .
Cl8 Cs2 Pu1 152.927(16) 2_746 .
Cl3 Cs2 Cs4 47.350(18) . 1_556
O6 Cs2 Cs4 53.70(8) 2_645 1_556
Cl4 Cs2 Cs4 120.204(17) 2_746 1_556
Cl6 Cs2 Cs4 127.022(19) 1_656 1_556
Cl4 Cs2 Cs4 102.509(16) . 1_556
Cl7 Cs2 Cs4 52.598(18) 2_655 1_556
O3 Cs2 Cs4 103.13(5) . 1_556
O5 Cs2 Cs4 43.26(8) 1_556 1_556
Cl7 Cs2 Cs4 151.558(16) 1_656 1_556
Cl8 Cs2 Cs4 81.904(16) 2_746 1_556
Pu1 Cs2 Cs4 79.138(6) . 1_556
Cl2 Cs3 Cl2 127.36(2) 2_645 .
Cl2 Cs3 Cl1 97.69(2) 2_645 .
Cl2 Cs3 Cl1 73.52(2) . .
Cl2 Cs3 Cl6 100.88(2) 2_645 .
Cl2 Cs3 Cl6 95.63(2) . .
Cl1 Cs3 Cl6 161.41(3) . .
Cl2 Cs3 O5 109.41(9) 2_645 .
Cl2 Cs3 O5 123.13(9) . .
Cl1 Cs3 O5 98.00(9) . .
Cl6 Cs3 O5 74.98(9) . .
Cl2 Cs3 Cl8 70.86(2) 2_645 2_745
Cl2 Cs3 Cl8 141.26(2) . 2_745
Cl1 Cs3 Cl8 69.93(2) . 2_745
Cl6 Cs3 Cl8 115.58(2) . 2_745
O5 Cs3 Cl8 52.11(9) . 2_745
Cl2 Cs3 Cl5 155.09(3) 2_645 2_655
Cl2 Cs3 Cl5 72.72(2) . 2_655
Cl1 Cs3 Cl5 72.30(2) . 2_655
Cl6 Cs3 Cl5 90.22(2) . 2_655
O5 Cs3 Cl5 51.86(9) . 2_655
Cl8 Cs3 Cl5 84.24(3) 2_745 2_655
Cl2 Cs3 O1 53.44(5) 2_645 2_645
Cl2 Cs3 O1 100.37(4) . 2_645
Cl1 Cs3 O1 139.38(5) . 2_645
Cl6 Cs3 O1 56.35(5) . 2_645
O5 Cs3 O1 117.27(10) . 2_645
Cl8 Cs3 O1 115.63(5) 2_745 2_645
Cl5 Cs3 O1 145.60(5) 2_655 2_645
Cl2 Cs3 Cl5 69.65(2) 2_645 .
Cl2 Cs3 Cl5 61.28(2) . .
Cl1 Cs3 Cl5 99.16(2) . .
Cl6 Cs3 Cl5 88.20(2) . .
O5 Cs3 Cl5 162.78(9) . .
Cl8 Cs3 Cl5 136.97(2) 2_745 .
Cl5 Cs3 Cl5 133.54(2) 2_655 .
O1 Cs3 Cl5 47.57(4) 2_645 .
Cl2 Cs3 Pu1 112.706(17) 2_645 .
Cl2 Cs3 Pu1 37.080(15) . .
Cl1 Cs3 Pu1 37.110(16) . .
Cl6 Cs3 Pu1 132.416(17) . .
O5 Cs3 Pu1 120.30(9) . .
Cl8 Cs3 Pu1 106.955(18) 2_745 .
Cl5 Cs3 Pu1 73.339(17) 2_655 .
O1 Cs3 Pu1 121.50(4) 2_645 .
Cl5 Cs3 Pu1 73.939(16) . .
Cl2 Cs3 Cs5 51.123(16) 2_645 .
Cl2 Cs3 Cs5 110.854(17) . .
Cl1 Cs3 Cs5 48.014(17) . .
Cl6 Cs3 Cs5 149.519(18) . .
O5 Cs3 Cs5 101.09(9) . .
Cl8 Cs3 Cs5 49.572(18) 2_745 .
Cl5 Cs3 Cs5 111.403(18) 2_655 .
O1 Cs3 Cs5 102.59(4) 2_645 .
Cl5 Cs3 Cs5 91.493(17) . .
Pu1 Cs3 Cs5 76.173(6) . .
Cl2 Cs3 Cs5 109.086(17) 2_645 2_655
Cl2 Cs3 Cs5 50.640(15) . 2_655
Cl1 Cs3 Cs5 123.625(18) . 2_655
Cl6 Cs3 Cs5 50.035(17) . 2_655
O5 Cs3 Cs5 116.91(9) . 2_655
Cl8 Cs3 Cs5 165.616(18) 2_745 2_655
Cl5 Cs3 Cs5 95.176(18) 2_655 2_655
O1 Cs3 Cs5 58.45(4) 2_645 2_655
Cl5 Cs3 Cs5 50.796(16) . 2_655
Pu1 Cs3 Cs5 86.522(6) . 2_655
Cs5 Cs3 Cs5 141.890(8) . 2_655
O6 Cs4 O5 133.49(13) . .
O6 Cs4 Cl3 67.05(7) . 1_554
O5 Cs4 Cl3 97.29(10) . 1_554
O6 Cs4 Cl3 69.68(8) . 2_655
O5 Cs4 Cl3 90.36(11) . 2_655
Cl3 Cs4 Cl3 126.52(2) 1_554 2_655
O6 Cs4 Cl6 140.54(7) . .
O5 Cs4 Cl6 77.62(10) . .
Cl3 Cs4 Cl6 143.28(2) 1_554 .
Cl3 Cs4 Cl6 90.09(2) 2_655 .
O6 Cs4 Cl7 98.78(8) . .
O5 Cs4 Cl7 117.30(11) . .
Cl3 Cs4 Cl7 70.20(2) 1_554 .
Cl3 Cs4 Cl7 147.19(2) 2_655 .
Cl6 Cs4 Cl7 79.90(2) . .
O6 Cs4 Cl7 67.58(7) . 2_654
O5 Cs4 Cl7 66.04(11) . 2_654
Cl3 Cs4 Cl7 66.84(2) 1_554 2_654
Cl3 Cs4 Cl7 68.62(2) 2_655 2_654
Cl6 Cs4 Cl7 136.92(2) . 2_654
Cl7 Cs4 Cl7 136.90(2) . 2_654
O6 Cs4 Cl4 62.09(7) . 1_454
O5 Cs4 Cl4 163.31(10) . 1_454
Cl3 Cs4 Cl4 95.24(2) 1_554 1_454
Cl3 Cs4 Cl4 91.02(2) 2_655 1_454
Cl6 Cs4 Cl4 85.74(2) . 1_454
Cl7 Cs4 Cl4 57.35(2) . 1_454
Cl7 Cs4 Cl4 129.59(2) 2_654 1_454
O6 Cs4 Cs1 51.68(8) . 1_554
O5 Cs4 Cs1 143.90(10) . 1_554
Cl3 Cs4 Cs1 48.419(16) 1_554 1_554
Cl3 Cs4 Cs1 117.812(18) 2_655 1_554
Cl6 Cs4 Cs1 121.211(17) . 1_554
Cl7 Cs4 Cs1 47.980(16) . 1_554
Cl7 Cs4 Cs1 101.865(17) 2_654 1_554
Cl4 Cs4 Cs1 46.846(14) 1_454 1_554
O6 Cs4 Cs2 98.80(6) . 1_554
O5 Cs4 Cs2 51.13(10) . 1_554
Cl3 Cs4 Cs2 46.364(16) 1_554 1_554
Cl3 Cs4 Cs2 114.768(17) 2_655 1_554
Cl6 Cs4 Cs2 120.586(16) . 1_554
Cl7 Cs4 Cs2 97.025(19) . 1_554
Cl7 Cs4 Cs2 49.168(18) 2_654 1_554
Cl4 Cs4 Cs2 141.243(16) 1_454 1_554
Cs1 Cs4 Cs2 94.506(7) 1_554 1_554
O6 Cs4 Cs2 47.22(7) . 2_655
O5 Cs4 Cs2 136.07(10) . 2_655
Cl3 Cs4 Cs2 112.618(19) 1_554 2_655
Cl3 Cs4 Cs2 46.104(16) 2_655 2_655
Cl6 Cs4 Cs2 94.239(17) . 2_655
Cl7 Cs4 Cs2 103.151(18) . 2_655
Cl7 Cs4 Cs2 96.242(19) 2_654 2_655
Cl4 Cs4 Cs2 45.805(14) 1_454 2_655
Cs1 Cs4 Cs2 76.831(8) 1_554 2_655
Cs2 Cs4 Cs2 142.391(8) 1_554 2_655
O6 Cs4 Cs1 92.42(8) . 2_655
O5 Cs4 Cs1 50.09(11) . 2_655
Cl3 Cs4 Cs1 109.451(18) 1_554 2_655
Cl3 Cs4 Cs1 43.358(15) 2_655 2_655
Cl6 Cs4 Cs1 95.124(17) . 2_655
Cl7 Cs4 Cs1 167.377(17) . 2_655
Cl7 Cs4 Cs1 43.683(16) 2_654 2_655
Cl4 Cs4 Cs1 134.293(16) 1_454 2_655
Cs1 Cs4 Cs1 141.366(8) 1_554 2_655
Cs2 Cs4 Cs1 75.398(8) 1_554 2_655
Cs2 Cs4 Cs1 88.714(9) 2_655 2_655
Cl8 Cs5 Cl1 128.30(3) 1_545 .
Cl8 Cs5 Cl1 70.20(2) 1_545 2_745
Cl1 Cs5 Cl1 136.26(2) . 2_745
Cl8 Cs5 Cl5 85.40(2) 1_545 1_655
Cl1 Cs5 Cl5 71.39(2) . 1_655
Cl1 Cs5 Cl5 71.60(2) 2_745 1_655
Cl8 Cs5 Cl8 146.397(12) 1_545 2_745
Cl1 Cs5 Cl8 69.28(2) . 2_745
Cl1 Cs5 Cl8 78.42(2) 2_745 2_745
Cl5 Cs5 Cl8 73.31(2) 1_655 2_745
Cl8 Cs5 Cl6 76.54(2) 1_545 2_645
Cl1 Cs5 Cl6 76.38(2) . 2_645
Cl1 Cs5 Cl6 143.95(2) 2_745 2_645
Cl5 Cs5 Cl6 119.71(2) 1_655 2_645
Cl8 Cs5 Cl6 136.64(2) 2_745 2_645
Cl8 Cs5 Cl2 131.28(2) 1_545 2_645
Cl1 Cs5 Cl2 90.97(2) . 2_645
Cl1 Cs5 Cl2 102.79(2) 2_745 2_645
Cl5 Cs5 Cl2 139.90(2) 1_655 2_645
Cl8 Cs5 Cl2 66.75(2) 2_745 2_645
Cl6 Cs5 Cl2 88.71(2) 2_645 2_645
Cl8 Cs5 Cl5 72.54(2) 1_545 2_645
Cl1 Cs5 Cl5 148.25(2) . 2_645
Cl1 Cs5 Cl5 69.09(2) 2_745 2_645
Cl5 Cs5 Cl5 139.48(2) 1_655 2_645
Cl8 Cs5 Cl5 107.47(2) 2_745 2_645
Cl6 Cs5 Cl5 88.22(2) 2_645 2_645
Cl2 Cs5 Cl5 60.66(2) 2_645 2_645
Cl8 Cs5 Cs1 108.43(2) 1_545 2_645
Cl1 Cs5 Cs1 122.330(18) . 2_645
Cl1 Cs5 Cs1 51.369(17) 2_745 2_645
Cl5 Cs5 Cs1 107.630(18) 1_655 2_645
Cl8 Cs5 Cs1 56.676(18) 2_745 2_645
Cl6 Cs5 Cs1 132.658(16) 2_645 2_645
Cl2 Cs5 Cs1 51.751(15) 2_645 2_645
Cl5 Cs5 Cs1 52.153(16) 2_645 2_645
Cl8 Cs5 Cs3 164.585(19) 1_545 .
Cl1 Cs5 Cs3 47.503(17) . .
Cl1 Cs5 Cs3 123.949(17) 2_745 .
Cl5 Cs5 Cs3 104.313(19) 1_655 .
Cl8 Cs5 Cs3 49.019(17) 2_745 .
Cl6 Cs5 Cs3 88.189(17) 2_645 .
Cl2 Cs5 Cs3 44.750(15) 2_645 .
Cl5 Cs5 Cs3 105.368(17) 2_645 .
Cs1 Cs5 Cs3 80.372(7) 2_645 .
Cl8 Cs5 Cs3 95.691(18) 1_545 2_645
Cl1 Cs5 Cs3 97.047(18) . 2_645
Cl1 Cs5 Cs3 122.361(18) 2_745 2_645
Cl5 Cs5 Cs3 165.533(18) 1_655 2_645
Cl8 Cs5 Cs3 111.419(17) 2_745 2_645
Cl6 Cs5 Cs3 47.223(14) 2_645 2_645
Cl2 Cs5 Cs3 45.923(16) 2_645 2_645
Cl5 Cs5 Cs3 53.562(17) 2_645 2_645
Cs1 Cs5 Cs3 85.763(7) 2_645 2_645
Cs3 Cs5 Cs3 71.903(7) . 2_645
Cl8 Cs5 Cs3 45.945(17) 1_545 2_745
Cl1 Cs5 Cs3 115.118(17) . 2_745
Cl1 Cs5 Cs3 44.207(16) 2_745 2_745
Cl5 Cs5 Cs3 46.263(18) 1_655 2_745
Cl8 Cs5 Cs3 102.240(17) 2_745 2_745
Cl6 Cs5 Cs3 116.124(16) 2_645 2_745
Cl2 Cs5 Cs3 146.817(16) 2_645 2_745
Cl5 Cs5 Cs3 96.563(17) 2_645 2_745
Cs1 Cs5 Cs3 95.552(7) 2_645 2_745
Cs3 Cs5 Cs3 147.850(7) . 2_745
Cs3 Cs5 Cs3 139.979(9) 2_645 2_745
Pu1 Cl1 Cs1 93.73(3) . 1_655
Pu1 Cl1 Cs3 94.29(3) . .
Cs1 Cl1 Cs3 165.03(4) 1_655 .
Pu1 Cl1 Cs5 131.22(4) . .
Cs1 Cl1 Cs5 99.60(3) 1_655 .
Cs3 Cl1 Cs5 84.48(2) . .
Pu1 Cl1 Cs5 130.51(4) . 2_755
Cs1 Cl1 Cs5 74.59(2) 1_655 2_755
Cs3 Cl1 Cs5 90.61(3) . 2_755
Cs5 Cl1 Cs5 98.27(2) . 2_755
Pu1 Cl2 Cs3 112.02(3) . 2_655
Pu1 Cl2 Cs3 95.63(3) . .
Cs3 Cl2 Cs3 110.28(3) 2_655 .
Pu1 Cl2 Cs1 94.73(3) . .
Cs3 Cl2 Cs1 115.79(3) 2_655 .
Cs3 Cl2 Cs1 124.26(3) . .
Pu1 Cl2 Cs5 162.85(3) . 2_655
Cs3 Cl2 Cs5 84.13(2) 2_655 2_655
Cs3 Cl2 Cs5 83.44(2) . 2_655
Cs1 Cl2 Cs5 72.145(18) . 2_655
Pu1 Cl3 Cs1 97.96(3) . .
Pu1 Cl3 Cs2 95.93(3) . .
Cs1 Cl3 Cs2 166.07(3) . .
Pu1 Cl3 Cs4 142.87(4) . 1_556
Cs1 Cl3 Cs4 82.07(2) . 1_556
Cs2 Cl3 Cs4 86.29(2) . 1_556
Pu1 Cl3 Cs4 112.91(3) . 2_645
Cs1 Cl3 Cs4 90.60(2) . 2_645
Cs2 Cl3 Cs4 84.86(2) . 2_645
Cs4 Cl3 Cs4 104.21(2) 1_556 2_645
Pu1 Cl4 Cs1 94.56(3) . 1_655
Pu1 Cl4 Cs2 123.23(3) . 2_756
Cs1 Cl4 Cs2 111.99(3) 1_655 2_756
Pu1 Cl4 Cs2 91.32(3) . .
Cs1 Cl4 Cs2 121.36(3) 1_655 .
Cs2 Cl4 Cs2 112.58(3) 2_756 .
Pu1 Cl4 Cs4 160.00(3) . 1_656
Cs1 Cl4 Cs4 72.976(18) 1_655 1_656
Cs2 Cl4 Cs4 76.535(18) 2_756 1_656
Cs2 Cl4 Cs4 82.47(2) . 1_656
Cs1 Cl5 Cs3 128.10(3) . 2_645
Cs1 Cl5 Cs5 95.47(3) . 1_455
Cs3 Cl5 Cs5 87.45(2) 2_645 1_455
Cs1 Cl5 Cs5 70.30(2) . 2_655
Cs3 Cl5 Cs5 161.55(3) 2_645 2_655
Cs5 Cl5 Cs5 92.30(2) 1_455 2_655
Cs1 Cl5 Cs3 109.49(3) . .
Cs3 Cl5 Cs3 94.42(2) 2_645 .
Cs5 Cl5 Cs3 146.00(3) 1_455 .
Cs5 Cl5 Cs3 75.64(2) 2_655 .
Cs2 Cl6 Cs3 146.01(3) 1_454 .
Cs2 Cl6 Cs4 90.45(2) 1_454 .
Cs3 Cl6 Cs4 97.73(2) . .
Cs2 Cl6 Cs5 99.60(3) 1_454 2_655
Cs3 Cl6 Cs5 82.74(2) . 2_655
Cs4 Cl6 Cs5 161.28(3) . 2_655
Cs1 Cl7 Cs2 113.53(3) 1_554 2_645
Cs1 Cl7 Cs4 77.36(2) 1_554 .
Cs2 Cl7 Cs4 165.87(3) 2_645 .
Cs1 Cl7 Cs4 86.24(3) 1_554 2_644
Cs2 Cl7 Cs4 78.23(2) 2_645 2_644
Cs4 Cl7 Cs4 94.12(2) . 2_644
Cs1 Cl7 Cs2 111.64(3) 1_554 1_454
Cs2 Cl7 Cs2 101.19(3) 2_645 1_454
Cs4 Cl7 Cs2 81.92(2) . 1_454
Cs4 Cl7 Cs2 160.08(3) 2_644 1_454
Cs5 Cl8 Cs3 89.45(2) 1_565 2_755
Cs5 Cl8 Cs5 96.90(3) 1_565 2_755
Cs3 Cl8 Cs5 81.41(2) 2_755 2_755
Cs5 Cl8 Cs1 159.38(3) 1_565 1_655
Cs3 Cl8 Cs1 103.42(3) 2_755 1_655
Cs5 Cl8 Cs1 69.74(2) 2_755 1_655
Cs5 Cl8 Cs2 92.83(3) 1_565 2_756
Cs3 Cl8 Cs2 120.38(3) 2_755 2_756
Cs5 Cl8 Cs2 156.28(3) 2_755 2_756
Cs1 Cl8 Cs2 94.35(2) 1_655 2_756
Pu1 O1 Cs3 107.03(9) . 2_655
Pu1 O3 Cs2 94.55(9) . .
Cs4 O5 Cs3 105.36(17) . .
Cs4 O5 Cs2 85.61(9) . 1_554
Cs3 O5 Cs2 131.32(17) . 1_554
Cs4 O5 Cs1 89.30(12) . 2_655
Cs3 O5 Cs1 122.53(14) . 2_655
Cs2 O5 Cs1 104.49(14) 1_554 2_655
Cs4 O6 Cs2 90.13(9) . 2_655
Cs4 O6 Cs1 83.63(11) . 1_554
Cs2 O6 Cs1 109.50(10) 2_655 1_554

loop_
_geom_bond_atom_site_label_1
_geom_bond_atom_site_label_2
_geom_bond_distance
_geom_bond_site_symmetry_2
Pu1 O1 2.491(3) .
Pu1 O2 2.515(3) .
Pu1 O3 2.538(3) .
Pu1 O4 2.567(3) .
Pu1 Cl3 2.7770(9) .
Pu1 Cl4 2.7832(9) .
Pu1 Cl1 2.8084(10) .
Pu1 Cl2 2.8121(9) .
Pu1 Cs1 4.5704(4) 1_655
Pu1 Cs2 4.5891(5) .
Pu1 Cs3 4.6416(4) .
Pu1 Cs1 4.6591(4) .
Cs1 Cl3 3.3761(9) .
Cs1 Cl7 3.4035(11) 1_556
Cs1 Cl4 3.4105(10) 1_455
Cs1 Cl1 3.4275(10) 1_455
Cs1 Cl2 3.4899(10) .
Cs1 O6 3.529(5) 1_556
Cs1 Cl5 3.5477(11) .
Cs1 Cl8 3.7675(12) 1_455
Cs1 O5 3.772(6) 2_645
Cs1 Cs5 4.2298(5) 2_655
Cs1 Cs4 4.4702(5) 1_556
Cs1 Pu1 4.5704(4) 1_455
Cs2 Cl3 3.3778(9) .
Cs2 O6 3.427(4) 2_645
Cs2 Cl4 3.4419(10) 2_746
Cs2 Cl6 3.4522(9) 1_656
Cs2 Cl4 3.5851(11) .
Cs2 Cl7 3.5995(12) 2_655
Cs2 O3 3.628(3) .
Cs2 O5 3.637(5) 1_556
Cs2 Cl7 3.9603(12) 1_656
Cs2 Cl8 3.9752(12) 2_746
Cs2 Cs4 4.6573(5) 1_556
Cs3 Cl2 3.3357(10) 2_645
Cs3 Cl2 3.4273(10) .
Cs3 Cl1 3.4913(10) .
Cs3 Cl6 3.5068(9) .
Cs3 O5 3.578(5) .
Cs3 Cl8 3.5985(11) 2_745
Cs3 Cl5 3.6212(11) 2_655
Cs3 O1 3.786(3) 2_645
Cs3 Cl5 3.9357(12) .
Cs3 Cs5 4.7132(4) .
Cs3 Cs5 4.7394(5) 2_655
Cs4 O6 3.163(4) .
Cs4 O5 3.201(5) .
Cs4 Cl3 3.4327(11) 1_554
Cs4 Cl3 3.5397(11) 2_655
Cs4 Cl6 3.6570(10) .
Cs4 Cl7 3.7372(11) .
Cs4 Cl7 3.7792(12) 2_654
Cs4 Cl4 4.0560(10) 1_454
Cs4 Cs1 4.4702(5) 1_554
Cs4 Cs2 4.6573(5) 1_554
Cs4 Cs2 4.6686(5) 2_655
Cs4 Cs1 4.9172(5) 2_655
Cs5 Cl8 3.5162(11) 1_545
Cs5 Cl1 3.5197(11) .
Cs5 Cl1 3.5517(11) 2_745
Cs5 Cl5 3.6225(11) 1_655
Cs5 Cl8 3.6285(12) 2_745
Cs5 Cl6 3.6618(10) 2_645
Cs5 Cl2 3.6886(9) 2_645
Cs5 Cl5 3.7909(11) 2_645
Cs5 Cs1 4.2298(5) 2_645
Cs5 Cs3 4.7394(5) 2_645
Cs5 Cs3 5.0069(5) 2_745
Cl1 Cs1 3.4275(10) 1_655
Cl1 Cs5 3.5517(11) 2_755
Cl2 Cs3 3.3357(10) 2_655
Cl2 Cs5 3.6886(9) 2_655
Cl3 Cs4 3.4327(11) 1_556
Cl3 Cs4 3.5397(11) 2_645
Cl4 Cs1 3.4105(10) 1_655
Cl4 Cs2 3.4419(10) 2_756
Cl4 Cs4 4.0560(10) 1_656
Cl5 Cs3 3.6212(11) 2_645
Cl5 Cs5 3.6226(11) 1_455
Cl5 Cs5 3.7909(11) 2_655
Cl6 Cs2 3.4522(9) 1_454
Cl6 Cs5 3.6618(10) 2_655
Cl7 Cs1 3.4035(11) 1_554
Cl7 Cs2 3.5995(12) 2_645
Cl7 Cs4 3.7792(12) 2_644
Cl7 Cs2 3.9603(12) 1_454
Cl8 Cs5 3.5162(11) 1_565
Cl8 Cs3 3.5985(11) 2_755
Cl8 Cs5 3.6285(12) 2_755
Cl8 Cs1 3.7675(12) 1_655
Cl8 Cs2 3.9752(12) 2_756
O1 Cs3 3.786(3) 2_655
O5 Cs2 3.637(5) 1_554
O5 Cs1 3.772(6) 2_655
O6 Cs2 3.427(4) 2_655
O6 Cs1 3.529(5) 1_554
